data_2100465
loop_
_publ_author_name
'Edwin A Collier'
'Roger J Davey'
'Simon N Black'
'Ronald J Roberts'

_publ_section_title
;
 17 salts of ephedrine: crystal structures and packing analysis
;
_journal_coeditor_code BK5025
_journal_date_accepted 2006-04-03
_journal_date_recd_electronic 2005-10-17
_journal_issue 3
_journal_name_full 'Acta Crystallographica Section B'
_journal_page_first 498
_journal_page_last 505
_journal_paper_category FA
_journal_paper_doi 10.1107/S0108768106012018
_journal_volume 62
_journal_year 2006
_chemical_formula_moiety 'C12 H21 N1 O4 S1'
_chemical_formula_structural 'C12 H21 N1 O4 S1'
_chemical_formula_sum 'C12 H21 N O4 S'
_chemical_formula_weight 275.36
_chemical_name_systematic
;
(1R, 2S)-(-)-ephedrine esylate
;
_space_group_IT_number 19
_symmetry_cell_setting orthorhombic
_symmetry_space_group_name_Hall 'P 2ac 2ab'
_symmetry_space_group_name_H-M 'P 21 21 21'
_atom_sites_solution_hydrogens geom
_atom_sites_solution_primary direct
_atom_sites_solution_secondary difmap
_cell_angle_alpha 90
_cell_angle_beta 90
_cell_angle_gamma 90
_cell_formula_units_Z 4
_cell_length_a 5.4877(7)
_cell_length_b 11.9057(17)
_cell_length_c 22.639(4)
_cell_measurement_reflns_used 1430
_cell_measurement_temperature 150
_cell_measurement_theta_max 27.485
_cell_measurement_theta_min 0.998
_cell_volume 1479.1(4)
_computing_cell_refinement 'HKL Scalepack (Otwinowski & Minor 1997)'
_computing_data_collection 'Collect (Nonius BV, 1997-2000)'
_computing_data_reduction 'HKL Denzo and Scalepack (Otwinowski & Minor 1997)'
_computing_molecular_graphics 'Ortep-3 for Windows (Farrugia, 1997)'
_computing_publication_material 'WinGX publication routines (Farrugia, 1999)'
_computing_structure_refinement 'SHELXL-97 (Sheldrick, 1997)'
_computing_structure_solution 'SHELXS-97 (Sheldrick, 1997)'
_diffrn_ambient_temperature 293(2)
_diffrn_measured_fraction_theta_full 0.864
_diffrn_measured_fraction_theta_max 0.864
_diffrn_measurement_device '95mm CCD camera on \k-goniostat'
_diffrn_measurement_device_type KappaCCD
_diffrn_measurement_method 'CCD rotation images, thick slices'
_diffrn_radiation_monochromator graphite
_diffrn_radiation_type MoK\a
_diffrn_radiation_wavelength 0.71073
_diffrn_reflns_limit_h_max 7
_diffrn_reflns_limit_h_min 0
_diffrn_reflns_limit_k_max 15
_diffrn_reflns_limit_k_min 0
_diffrn_reflns_limit_l_max 28
_diffrn_reflns_limit_l_min 0
_diffrn_reflns_number 1831
_diffrn_reflns_theta_full 28.16
_diffrn_reflns_theta_max 28.16
_diffrn_reflns_theta_min 3.2
_exptl_absorpt_coefficient_mu 0.225
_exptl_absorpt_correction_type none
_exptl_crystal_colour colourless
_exptl_crystal_density_diffrn 1.237
_exptl_crystal_density_method 'not measured'
_exptl_crystal_description needle
_exptl_crystal_F_000 592
_exptl_crystal_size_max 0.25
_exptl_crystal_size_mid 0.05
_exptl_crystal_size_min 0.05
_refine_diff_density_max 0.332
_refine_diff_density_min -0.307
_refine_ls_extinction_coef 0.025(5)
_refine_ls_extinction_expression Fc^*^=kFc[1+0.001xFc^2^\l^3^/sin(2\q)]^-1/4^
_refine_ls_extinction_method SHELXL
_refine_ls_goodness_of_fit_ref 1.078
_refine_ls_hydrogen_treatment mixed
_refine_ls_matrix_type full
_refine_ls_number_parameters 169
_refine_ls_number_reflns 1831
_refine_ls_number_restraints 0
_refine_ls_restrained_S_all 1.078
_refine_ls_R_factor_all 0.169
_refine_ls_R_factor_gt 0.1023
_refine_ls_shift/su_max 0
_refine_ls_shift/su_mean 0
_refine_ls_structure_factor_coef Fsqd
_refine_ls_weighting_details 'calc w=1/[\s^2^(Fo^2^)+(0.0573P)^2^+6.3635P] where P=(Fo^2^+2Fc^2^)/3'
_refine_ls_weighting_scheme calc
_refine_ls_wR_factor_gt 0.2296
_refine_ls_wR_factor_ref 0.2643
_reflns_number_gt 1073
_reflns_number_total 1831
_reflns_threshold_expression >2sigma(I)
_cod_data_source_file bk5025.cif
_cod_data_source_block EPHEESYL
_cod_database_code 2100465

loop_
_symmetry_equiv_pos_as_xyz
'x, y, z'
'-x+1/2, -y, z+1/2'
'x+1/2, -y+1/2, -z'
'-x, y+1/2, -z+1/2'

loop_
_atom_site_type_symbol
_atom_site_label
_atom_site_fract_x
_atom_site_fract_y
_atom_site_fract_z
_atom_site_U_iso_or_equiv
_atom_site_adp_type
_atom_site_calc_flag
_atom_site_refinement_flags
_atom_site_occupancy
C C1 0.674(2) 0.2150(9) 0.1265(6) 0.065(3) Uani d . 1
H H1C 0.7966 0.2317 0.1536 0.078 Uiso calc R 1
C C2 0.697(2) 0.1248(9) 0.0875(7) 0.073(4) Uani d . 1
H H2 0.8307 0.0776 0.0914 0.087 Uiso calc R 1
C C3 0.538(3) 0.1034(9) 0.0456(7) 0.083(4) Uani d . 1
H H3 0.5636 0.0449 0.0191 0.1 Uiso calc R 1
C C4 0.327(3) 0.1704(12) 0.0413(7) 0.083(4) Uani d . 1
H H4 0.2102 0.1557 0.0127 0.1 Uiso calc R 1
C C5 0.297(2) 0.2580(9) 0.0802(6) 0.068(3) Uani d . 1
H H5 0.1607 0.3039 0.0769 0.082 Uiso calc R 1
C C6 0.4635(18) 0.2787(8) 0.1235(5) 0.052(2) Uani d . 1
C C7 0.4312(17) 0.3764(7) 0.1673(5) 0.053(3) Uani d . 1
H H7 0.4878 0.352 0.2063 0.064 Uiso calc R 1
C C8 0.5694(19) 0.4821(8) 0.1499(5) 0.053(3) Uani d . 1
H H8 0.7446 0.4665 0.152 0.063 Uiso calc R 1
C C9 0.511(3) 0.5260(9) 0.0894(5) 0.071(3) Uani d . 1
H H9A 0.3405 0.5428 0.087 0.106 Uiso calc R 1
H H9B 0.5524 0.4703 0.0604 0.106 Uiso calc R 1
H H9C 0.6038 0.5931 0.0822 0.106 Uiso calc R 1
C C10 0.570(2) 0.5481(10) 0.2549(6) 0.071(4) Uani d . 1
H H12A 0.4657 0.4894 0.2693 0.106 Uiso calc R 1
H H12B 0.5459 0.6146 0.2781 0.106 Uiso calc R 1
H H12C 0.7368 0.5246 0.2578 0.106 Uiso calc R 1
C C11 -0.120(2) 0.3574(9) 0.3706(6) 0.070(4) Uani d . 1
H H13 -0.0833 0.4359 0.3633 0.084 Uiso calc R 1
H H14 -0.2952 0.3481 0.3672 0.084 Uiso calc R 1
C C12 -0.047(4) 0.3296(15) 0.4311(7) 0.116(6) Uani d . 1
H H15A -0.0546 0.2498 0.4366 0.173 Uiso calc R 1
H H15B -0.1543 0.3659 0.4585 0.173 Uiso calc R 1
H H15C 0.1171 0.355 0.4377 0.173 Uiso calc R 1
N N1 0.5102(16) 0.5721(6) 0.1926(4) 0.053(2) Uani d . 1
H H10 0.5901 0.6348 0.1817 0.064 Uiso calc R 1
H H11 0.3496 0.5868 0.1901 0.064 Uiso calc R 1
O O1 0.1779(12) 0.4058(5) 0.1715(4) 0.060(2) Uani d . 1
H H6 0.1577 0.4696 0.1587 0.091 Uiso calc R 1
O O2 0.2829(12) 0.2952(6) 0.3204(5) 0.072(2) Uani d . 1
O O3 -0.0346(14) 0.1593(6) 0.3292(4) 0.072(2) Uani d . 1
O O4 -0.0808(14) 0.3093(8) 0.2601(4) 0.076(3) Uani d . 1
S S1 0.0218(5) 0.2757(2) 0.31611(14) 0.0563(8) Uani d . 1

loop_
_atom_site_aniso_label
_atom_site_aniso_U_11
_atom_site_aniso_U_22
_atom_site_aniso_U_33
_atom_site_aniso_U_12
_atom_site_aniso_U_13
_atom_site_aniso_U_23
C1 0.045(6) 0.048(5) 0.103(10) -0.001(6) -0.002(6) -0.002(6)
C2 0.051(7) 0.046(6) 0.122(12) 0.013(6) 0.003(8) -0.004(7)
C3 0.091(10) 0.045(6) 0.113(12) 0.005(8) 0.014(10) -0.016(6)
C4 0.066(8) 0.085(9) 0.099(11) -0.023(8) -0.017(8) -0.018(8)
C5 0.068(7) 0.063(7) 0.074(9) 0.001(6) -0.010(7) -0.020(6)
C6 0.039(5) 0.043(5) 0.074(7) 0.002(5) 0.005(5) -0.003(5)
C7 0.036(5) 0.039(5) 0.085(9) 0.005(4) -0.002(5) 0.003(5)
C8 0.043(5) 0.045(5) 0.070(7) 0.007(5) 0.001(5) -0.003(5)
C9 0.084(9) 0.053(5) 0.076(8) -0.032(7) -0.005(8) 0.012(5)
C10 0.074(9) 0.075(8) 0.062(8) -0.019(7) -0.003(7) -0.012(6)
C11 0.055(7) 0.050(6) 0.105(12) 0.012(6) -0.003(7) -0.005(6)
C12 0.142(15) 0.141(13) 0.064(10) 0.011(14) -0.011(11) -0.021(8)
N1 0.039(4) 0.041(4) 0.080(6) 0.003(4) 0.001(5) -0.003(4)
O1 0.041(4) 0.039(3) 0.102(7) 0.007(3) 0.002(4) 0.006(4)
O2 0.033(4) 0.062(4) 0.120(7) -0.013(3) -0.002(4) -0.006(5)
O3 0.054(4) 0.043(4) 0.120(7) -0.005(4) 0.005(5) -0.007(4)
O4 0.057(5) 0.105(7) 0.067(6) -0.001(5) -0.005(4) 0.004(5)
S1 0.0447(14) 0.0501(13) 0.0742(19) -0.0012(13) 0.0006(15) -0.0003(13)

loop_
_atom_type_symbol
_atom_type_description
_atom_type_scat_dispersion_real
_atom_type_scat_dispersion_imag
_atom_type_scat_source
C C 0.0033 0.0016 'International Tables Vol C Tables 4.2.6.8 and 6.1.1.4'
H H 0 0 'International Tables Vol C Tables 4.2.6.8 and 6.1.1.4'
N N 0.0061 0.0033 'International Tables Vol C Tables 4.2.6.8 and 6.1.1.4'
O O 0.0106 0.006 'International Tables Vol C Tables 4.2.6.8 and 6.1.1.4'
S S 0.1246 0.1234 'International Tables Vol C Tables 4.2.6.8 and 6.1.1.4'

loop_
_geom_angle_atom_site_label_1
_geom_angle_atom_site_label_2
_geom_angle_atom_site_label_3
_geom_angle
C6 C1 C2 117.6(11)
C6 C1 H1C 121.2
C2 C1 H1C 121.2
C3 C2 C1 123.2(11)
C3 C2 H2 118.4
C1 C2 H2 118.4
C2 C3 C4 118.9(11)
C2 C3 H3 120.5
C4 C3 H3 120.5
C5 C4 C3 119.1(13)
C5 C4 H4 120.5
C3 C4 H4 120.5
C6 C5 C4 121.1(12)
C6 C5 H5 119.4
C4 C5 H5 119.4
C5 C6 C1 119.8(10)
C5 C6 C7 121.5(9)
C1 C6 C7 118.5(10)
O1 C7 C8 107.4(7)
O1 C7 C6 109.7(9)
C8 C7 C6 113.6(9)
O1 C7 H7 108.7
C8 C7 H7 108.7
C6 C7 H7 108.7
N1 C8 C9 107.3(8)
N1 C8 C7 108.7(8)
C9 C8 C7 114.8(9)
N1 C8 H8 108.7
C9 C8 H8 108.7
C7 C8 H8 108.7
C8 C9 H9A 109.5
C8 C9 H9B 109.5
H9A C9 H9B 109.5
C8 C9 H9C 109.5
H9A C9 H9C 109.5
H9B C9 H9C 109.5
N1 C10 H12A 109.5
N1 C10 H12B 109.5
H12A C10 H12B 109.5
N1 C10 H12C 109.5
H12A C10 H12C 109.5
H12B C10 H12C 109.5
C12 C11 S1 114.2(10)
C12 C11 H13 108.7
S1 C11 H13 108.7
C12 C11 H14 108.7
S1 C11 H14 108.7
H13 C11 H14 107.6
C11 C12 H15A 109.5
C11 C12 H15B 109.5
H15A C12 H15B 109.5
C11 C12 H15C 109.5
H15A C12 H15C 109.5
H15B C12 H15C 109.5
C10 N1 C8 115.8(8)
C10 N1 H10 108.3
C8 N1 H10 108.3
C10 N1 H11 108.3
C8 N1 H11 108.3
H10 N1 H11 107.4
C7 O1 H6 109.5
O4 S1 O3 111.2(5)
O4 S1 O2 113.5(6)
O3 S1 O2 110.5(5)
O4 S1 C11 106.9(6)
O3 S1 C11 106.9(6)
O2 S1 C11 107.6(6)

loop_
_geom_bond_atom_site_label_1
_geom_bond_atom_site_label_2
_geom_bond_distance
C1 C6 1.385(14)
C1 C2 1.395(17)
C1 H1C 0.93
C2 C3 1.315(19)
C2 H2 0.93
C3 C4 1.406(19)
C3 H3 0.93
C4 C5 1.374(17)
C4 H4 0.93
C5 C6 1.362(15)
C5 H5 0.93
C6 C7 1.540(14)
C7 O1 1.436(11)
C7 C8 1.521(13)
C7 H7 0.98
C8 N1 1.480(13)
C8 C9 1.500(16)
C8 H8 0.98
C9 H9A 0.96
C9 H9B 0.96
C9 H9C 0.96
C10 N1 1.476(15)
C10 H12A 0.96
C10 H12B 0.96
C10 H12C 0.96
C11 C12 1.465(19)
C11 S1 1.754(12)
C11 H13 0.97
C11 H14 0.97
C12 H15A 0.96
C12 H15B 0.96
C12 H15C 0.96
N1 H10 0.9
N1 H11 0.9
O1 H6 0.82
O2 S1 1.455(7)
O3 S1 1.450(7)
O4 S1 1.443(9)

loop_
_geom_hbond_atom_site_label_D
_geom_hbond_atom_site_label_H
_geom_hbond_atom_site_label_A
_geom_hbond_site_symmetry_A
_geom_hbond_distance_DH
_geom_hbond_distance_HA
_geom_hbond_distance_DA
_geom_hbond_angle_DHA
N1 H10 O2 4_655 0.9 2.03 2.904(11) 162.2
N1 H10 O3 4_655 0.9 2.47 3.099(11) 127.4
N1 H10 S1 4_655 0.9 2.71 3.537(9) 153
N1 H11 O3 4 0.9 1.98 2.852(11) 162.3
O1 H6 O3 4 0.82 2.37 3.119(9) 151.5

loop_
_cod_related_entry_id
_cod_related_entry_database
_cod_related_entry_code
1 ChemSpider 21188140
